data_7063322
loop_
_publ_author_name
'Huai, Lei'
'Liu, Wenlong'
'Zhang, Bei-Bei'
'Tang, Ru-Ling'
'Lv, Yi-Lei'
'Wei, Yue-Qi'
'Guo, Sheng-Ping'

_publ_section_title
;
 Exploration of silver borates with diverse low-dimensional anion
 frameworks by introducing monovalent heteroanions
;
_journal_issue 31
_journal_name_full 'New Journal of Chemistry'
_journal_page_first 13805
_journal_page_last 13813
_journal_paper_doi 10.1039/D4NJ01687D
_journal_volume 48
_journal_year 2024
_chemical_formula_moiety 'Ag7 B9 H2 O18'
_chemical_formula_sum 'Ag7 B9 H2 O18'
_chemical_formula_weight 1142.40
_chemical_name_systematic Ag7B9H2O18
_space_group_crystal_system monoclinic
_space_group_IT_number 15
_space_group_name_Hall '-I 2yc'
_space_group_name_H-M_alt 'I 1 2/c 1'
_atom_sites_solution_hydrogens difmap
_atom_sites_solution_primary iterative
_audit_creation_date 2023-06-26
_audit_creation_method
;
Olex2 1.5
(compiled 2021.08.20 svn.r13c46975 for OlexSys, GUI svn.r6498)
;
_audit_update_record
;
2023-08-18 deposited with the CCDC.	2024-07-02 downloaded from the CCDC.
;
_cell_angle_alpha 90
_cell_angle_beta 100.22(2)
_cell_angle_gamma 90
_cell_formula_units_Z 4
_cell_length_a 8.826(4)
_cell_length_b 8.825(3)
_cell_length_c 20.483(9)
_cell_measurement_reflns_used 4286
_cell_measurement_temperature 296
_cell_measurement_theta_max 27.51
_cell_measurement_theta_min 3.28
_cell_volume 1570.1(11)
_computing_cell_refinement 'SAINT v8.37A (Bruker, 2015)'
_computing_data_reduction 'SAINT v8.37A (Bruker, 2015)'
_computing_molecular_graphics 'Olex2 1.5 (Dolomanov et al., 2009)'
_computing_publication_material 'Olex2 1.5 (Dolomanov et al., 2009)'
_computing_structure_refinement 'SHELXL 2014/7 (Sheldrick, 2015)'
_computing_structure_solution 'olex2.solve 1.5 (Bourhis et al., 2015)'
_diffrn_ambient_temperature 296
_diffrn_measured_fraction_theta_full 0.996
_diffrn_measured_fraction_theta_max 0.990
_diffrn_measurement_device_type 'CCD area detector'
_diffrn_measurement_method 'phi and omega scans'
_diffrn_radiation_type MoK\a
_diffrn_radiation_wavelength 0.71073
_diffrn_reflns_av_R_equivalents 0.0322
_diffrn_reflns_av_unetI/netI 0.0300
_diffrn_reflns_Laue_measured_fraction_full 0.996
_diffrn_reflns_Laue_measured_fraction_max 0.990
_diffrn_reflns_limit_h_max 9
_diffrn_reflns_limit_h_min -11
_diffrn_reflns_limit_k_max 10
_diffrn_reflns_limit_k_min -11
_diffrn_reflns_limit_l_max 26
_diffrn_reflns_limit_l_min -26
_diffrn_reflns_number 7797
_diffrn_reflns_point_group_measured_fraction_full 0.996
_diffrn_reflns_point_group_measured_fraction_max 0.990
_diffrn_reflns_theta_full 25.242
_diffrn_reflns_theta_max 27.501
_diffrn_reflns_theta_min 2.519
_exptl_absorpt_coefficient_mu 8.653
_exptl_absorpt_correction_T_max 0.7456
_exptl_absorpt_correction_T_min 0.5720
_exptl_absorpt_correction_type none
_exptl_absorpt_process_details
;
SADABS-2016/2 (Bruker,2016/2) was used for absorption correction.
wR2(int) was 0.0800 before and 0.0398 after correction.
The Ratio of minimum to maximum transmission is 0.7672.
The \l/2 correction factor is Not present.
;
_exptl_crystal_colour 'clear light colourless'
_exptl_crystal_colour_lustre clear
_exptl_crystal_colour_modifier light
_exptl_crystal_colour_primary colourless
_exptl_crystal_density_diffrn 4.833
_exptl_crystal_description 'rect. Prism'
_exptl_crystal_F_000 2080
_exptl_crystal_size_max 0.1
_exptl_crystal_size_mid 0.0
_exptl_crystal_size_min 0.0
_refine_diff_density_max 2.166
_refine_diff_density_min -1.530
_refine_diff_density_rms 0.186
_refine_ls_extinction_coef 0.00021(5)
_refine_ls_extinction_expression Fc^*^=kFc[1+0.001xFc^2^\l^3^/sin(2\q)]^-1/4^
_refine_ls_extinction_method 'SHELXL-2014/7 (Sheldrick 2014'
_refine_ls_goodness_of_fit_ref 1.032
_refine_ls_hydrogen_treatment refall
_refine_ls_matrix_type full
_refine_ls_number_parameters 161
_refine_ls_number_reflns 1794
_refine_ls_number_restraints 0
_refine_ls_restrained_S_all 1.032
_refine_ls_R_factor_all 0.0384
_refine_ls_R_factor_gt 0.0280
_refine_ls_shift/su_max 0.000
_refine_ls_shift/su_mean 0.000
_refine_ls_structure_factor_coef Fsqd
_refine_ls_weighting_details 'w=1/[\s^2^(Fo^2^)+(0.0210P)^2^+19.5866P] where P=(Fo^2^+2Fc^2^)/3'
_refine_ls_weighting_scheme calc
_refine_ls_wR_factor_gt 0.0556
_refine_ls_wR_factor_ref 0.0592
_reflns_Friedel_coverage 0.000
_reflns_number_gt 1535
_reflns_number_total 1794
_reflns_threshold_expression 'I > 2\s(I)'
_cod_data_source_file d4nj01687d2.cif
_cod_data_source_block 4801
_cod_depositor_comments 'Adding full bibliography for 7063322--7063325.cif.'
_cod_original_formula_sum 'Ag7 H2 B9 O18'
_cod_database_code 7063322
_shelx_shelxl_version_number 2014/7
_shelx_space_group_comment
;
The symmetry employed for this shelxl refinement is uniquely defined
by the following loop, which should always be used as a source of
symmetry information in preference to the above space-group names.
They are only intended as comments.
;
_olex2_refinement_description
;
;
_olex2_submission_special_instructions 'No special instructions were received'

loop_
_space_group_symop_operation_xyz
'x, y, z'
'-x, y, -z+1/2'
'x+1/2, y+1/2, z+1/2'
'-x+1/2, y+1/2, -z+1'
'-x, -y, -z'
'x, -y, z-1/2'
'-x+1/2, -y+1/2, -z+1/2'
'x+1/2, -y+1/2, z'

loop_
_atom_site_label
_atom_site_type_symbol
_atom_site_fract_x
_atom_site_fract_y
_atom_site_fract_z
_atom_site_U_iso_or_equiv
_atom_site_adp_type
_atom_site_occupancy
_atom_site_site_symmetry_order
_atom_site_calc_flag
_atom_site_refinement_flags_posn
_atom_site_refinement_flags_adp
_atom_site_refinement_flags_occupancy
_atom_site_disorder_assembly
_atom_site_disorder_group
Ag3 Ag 0.16430(5) 0.37956(5) 0.26364(2) 0.02395(14) Uani 1 1 d . . . . .
Ag2 Ag 0.34101(6) 0.01016(5) 0.09995(2) 0.02939(14) Uani 1 1 d . . . . .
Ag4 Ag 0.16914(5) 0.70634(5) 0.08893(3) 0.03010(15) Uani 1 1 d . . . . .
Ag1 Ag 0.0000 0.0000 0.0000 0.0446(2) Uani 1 2 d S . P . .
O4 O 0.1392(4) 0.3382(4) 0.15473(15) 0.0098(7) Uani 1 1 d . . . . .
O5 O 0.3847(3) 0.2567(4) 0.13476(16) 0.0093(7) Uani 1 1 d . . . . .
O3 O 0.2220(4) 0.4181(4) 0.05375(16) 0.0129(7) Uani 1 1 d . . . . .
O8 O 0.5650(4) 0.6689(4) 0.20206(17) 0.0127(7) Uani 1 1 d . . . . .
O6 O 0.3402(4) 0.5204(4) 0.15864(17) 0.0122(7) Uani 1 1 d . . . . .
O2 O 0.0478(4) 0.2104(4) 0.05139(16) 0.0142(7) Uani 1 1 d . . . . .
O7 O 0.5953(4) 0.4349(4) 0.15192(17) 0.0126(7) Uani 1 1 d . . . . .
O9 O 0.6221(4) 0.8637(4) 0.28453(18) 0.0148(8) Uani 1 1 d . . . . .
O1 O 0.0972(4) 0.3082(4) -0.04989(17) 0.0161(7) Uani 1 1 d . . . . .
B4 B 0.4976(6) 0.5431(6) 0.1710(3) 0.0107(11) Uani 1 1 d . . . . .
B1 B 0.1238(6) 0.3155(6) 0.0172(3) 0.0114(11) Uani 1 1 d . . . . .
B3 B 0.2719(6) 0.3827(6) 0.1255(3) 0.0094(10) Uani 1 1 d . . . . .
B2 B 0.0409(6) 0.2161(6) 0.1241(3) 0.0088(10) Uani 1 1 d . . . . .
B5 B 0.5000 0.7664(8) 0.2500 0.0090(14) Uani 1 2 d S T P . .
H9 H 0.703(7) 0.838(7) 0.288(3) 0.019(17) Uiso 1 1 d . . . . .

loop_
_atom_site_aniso_label
_atom_site_aniso_U_11
_atom_site_aniso_U_22
_atom_site_aniso_U_33
_atom_site_aniso_U_23
_atom_site_aniso_U_13
_atom_site_aniso_U_12
Ag3 0.0299(2) 0.0269(3) 0.0135(2) -0.00377(17) -0.00027(16) 0.00925(18)
Ag2 0.0434(3) 0.0183(2) 0.0291(3) -0.01085(18) 0.0137(2) 0.00008(19)
Ag4 0.0177(2) 0.0225(3) 0.0463(3) 0.0012(2) -0.00469(19) 0.00238(18)
Ag1 0.0899(6) 0.0177(4) 0.0258(4) -0.0119(3) 0.0090(4) -0.0170(4)
O4 0.0093(16) 0.0138(17) 0.0068(16) -0.0018(13) 0.0025(12) -0.0002(13)
O5 0.0081(15) 0.0070(16) 0.0131(17) 0.0007(13) 0.0025(13) 0.0004(12)
O3 0.0118(16) 0.0129(17) 0.0130(17) 0.0036(14) -0.0007(13) -0.0032(14)
O8 0.0092(16) 0.0125(17) 0.0166(18) -0.0036(14) 0.0032(13) -0.0024(13)
O6 0.0080(16) 0.0095(17) 0.0188(18) -0.0041(13) 0.0020(13) -0.0007(13)
O2 0.0199(18) 0.0123(18) 0.0113(17) -0.0032(13) 0.0051(14) -0.0064(14)
O7 0.0084(16) 0.0121(17) 0.0183(18) -0.0047(14) 0.0051(13) -0.0016(13)
O9 0.0075(18) 0.0133(19) 0.023(2) -0.0079(15) 0.0020(15) -0.0017(14)
O1 0.0187(18) 0.0189(19) 0.0097(17) 0.0012(14) 0.0000(14) -0.0040(15)
B4 0.009(2) 0.012(3) 0.012(3) 0.001(2) 0.004(2) 0.001(2)
B1 0.009(2) 0.012(3) 0.012(3) 0.002(2) 0.001(2) 0.004(2)
B3 0.005(2) 0.011(3) 0.013(3) 0.001(2) 0.0014(19) -0.001(2)
B2 0.007(2) 0.011(3) 0.009(2) -0.001(2) 0.0019(19) 0.001(2)
B5 0.005(3) 0.007(4) 0.015(4) 0.000 0.003(3) 0.000

loop_
_atom_type_symbol
_atom_type_description
_atom_type_scat_dispersion_real
_atom_type_scat_dispersion_imag
_atom_type_scat_source
Ag Ag -0.8971 1.1015 'International Tables Vol C Tables 4.2.6.8 and 6.1.1.4'
B B 0.0013 0.0007 'International Tables Vol C Tables 4.2.6.8 and 6.1.1.4'
H H 0.0000 0.0000 'International Tables Vol C Tables 4.2.6.8 and 6.1.1.4'
O O 0.0106 0.0060 'International Tables Vol C Tables 4.2.6.8 and 6.1.1.4'

loop_
_geom_angle_atom_site_label_1
_geom_angle_atom_site_label_2
_geom_angle_atom_site_label_3
_geom_angle
_geom_angle_site_symmetry_1
_geom_angle_site_symmetry_3
_geom_angle_publ_flag
Ag3 Ag3 Ag3 121.17(2) 7 2 ?
Ag3 Ag3 Ag2 123.04(3) 7 7 ?
Ag3 Ag3 Ag2 89.95(3) 2 7 ?
O4 Ag3 Ag3 68.61(8) . 7 ?
O4 Ag3 Ag3 83.51(8) . 2 ?
O4 Ag3 Ag2 168.33(8) . 7 ?
O4 Ag3 O5 138.60(11) . 7 ?
O4 Ag3 O7 129.48(11) . 2_655 ?
O4 Ag3 O9 110.42(12) . 8_465 ?
O5 Ag3 Ag3 87.35(8) 7 7 ?
O5 Ag3 Ag3 80.99(7) 7 2 ?
O5 Ag3 Ag2 48.82(8) 7 7 ?
O5 Ag3 O7 76.87(11) 7 2_655 ?
O7 Ag3 Ag3 146.27(8) 2_655 2 ?
O7 Ag3 Ag3 83.06(8) 2_655 7 ?
O7 Ag3 Ag2 56.33(8) 2_655 7 ?
O9 Ag3 Ag3 156.44(9) 8_465 7 ?
O9 Ag3 Ag3 81.20(9) 8_465 2 ?
O9 Ag3 Ag2 58.82(9) 8_465 7 ?
O9 Ag3 O5 104.78(12) 8_465 7 ?
O9 Ag3 O7 80.25(12) 8_465 2_655 ?
Ag3 Ag2 Ag4 105.41(2) 7 1_545 ?
O5 Ag2 Ag3 55.09(8) . 7 ?
O5 Ag2 Ag4 154.49(8) . 1_545 ?
O1 Ag2 Ag3 139.51(9) 4_544 7 ?
O1 Ag2 Ag4 53.90(10) 4_544 1_545 ?
O1 Ag2 O5 151.57(12) 4_544 . ?
Ag2 Ag4 Ag1 62.13(3) 1_565 1_565 ?
O6 Ag4 Ag2 106.91(8) . 1_565 ?
O6 Ag4 Ag1 168.83(8) . 1_565 ?
O6 Ag4 O1 88.28(11) . 4_554 ?
O1 Ag4 Ag2 121.64(9) 5_565 1_565 ?
O1 Ag4 Ag2 44.48(8) 4_554 1_565 ?
O1 Ag4 Ag1 82.07(8) 4_554 1_565 ?
O1 Ag4 Ag1 62.36(9) 5_565 1_565 ?
O1 Ag4 O6 128.72(11) 5_565 . ?
O1 Ag4 O1 137.84(14) 5_565 4_554 ?
Ag4 Ag1 Ag4 180.000(16) 1_545 5_565 ?
O2 Ag1 Ag4 111.89(10) . 1_545 ?
O2 Ag1 Ag4 111.89(10) 5 5_565 ?
O2 Ag1 Ag4 68.11(10) 5 1_545 ?
O2 Ag1 Ag4 68.11(10) . 5_565 ?
O2 Ag1 O2 180.0 . 5 ?
B3 O4 Ag3 114.9(3) . . ?
B2 O4 Ag3 119.9(3) . . ?
B2 O4 B3 118.9(4) . . ?
Ag2 O5 Ag3 76.09(10) . 7 ?
B3 O5 Ag3 104.8(3) . 7 ?
B3 O5 Ag2 126.7(3) . . ?
B2 O5 Ag3 120.8(3) 8 7 ?
B2 O5 Ag2 102.8(3) 8 . ?
B2 O5 B3 119.4(4) 8 . ?
B1 O3 B3 116.4(4) . . ?
B4 O8 B5 126.1(4) . . ?
B4 O6 Ag4 119.7(3) . . ?
B4 O6 B3 121.4(4) . . ?
B3 O6 Ag4 97.1(3) . . ?
B1 O2 Ag1 113.4(3) . . ?
B1 O2 B2 125.5(4) . . ?
B2 O2 Ag1 118.5(3) . . ?
B4 O7 Ag3 115.3(3) . 2_655 ?
B4 O7 B2 123.2(4) . 8 ?
B2 O7 Ag3 105.2(3) 8 2_655 ?
Ag3 O9 H9 98(5) 8_565 . ?
B5 O9 Ag3 127.4(3) . 8_565 ?
B5 O9 H9 119(5) . . ?
Ag2 O1 Ag4 81.62(11) 4_554 4_544 ?
Ag2 O1 Ag4 101.76(14) 4_554 5_565 ?
Ag4 O1 Ag4 134.61(15) 5_565 4_544 ?
B1 O1 Ag2 115.3(3) . 4_554 ?
B1 O1 Ag4 109.7(3) . 4_544 ?
B1 O1 Ag4 109.3(3) . 5_565 ?
O8 B4 O6 123.0(4) . . ?
O8 B4 O7 116.8(4) . . ?
O6 B4 O7 120.2(4) . . ?
O3 B1 O2 118.2(4) . . ?
O1 B1 O3 124.2(5) . . ?
O1 B1 O2 117.6(4) . . ?
O4 B3 O5 108.4(4) . . ?
O4 B3 O3 110.0(4) . . ?
O4 B3 O6 109.1(4) . . ?
O5 B3 O3 110.9(4) . . ?
O6 B3 O5 110.6(4) . . ?
O6 B3 O3 107.9(4) . . ?
O4 B2 O2 109.1(4) . . ?
O4 B2 O7 111.7(4) . 8_455 ?
O5 B2 O4 108.7(4) 8_455 . ?
O5 B2 O2 111.2(4) 8_455 . ?
O5 B2 O7 109.8(4) 8_455 8_455 ?
O7 B2 O2 106.4(4) 8_455 . ?
O8 B5 O8 109.7(5) . 2_655 ?
O9 B5 O8 110.9(2) 2_655 . ?
O9 B5 O8 108.71(19) 2_655 2_655 ?
O9 B5 O8 110.9(2) . 2_655 ?
O9 B5 O8 108.71(19) . . ?
O9 B5 O9 107.8(6) . 2_655 ?

loop_
_geom_bond_atom_site_label_1
_geom_bond_atom_site_label_2
_geom_bond_distance
_geom_bond_site_symmetry_2
_geom_bond_publ_flag
Ag3 Ag3 2.8546(16) 2 ?
Ag3 Ag3 2.8512(11) 7 ?
Ag3 Ag2 2.9669(13) 7 ?
Ag3 O4 2.232(3) . ?
Ag3 O5 2.507(3) 7 ?
Ag3 O7 2.536(3) 2_655 ?
Ag3 O9 2.348(4) 8_465 ?
Ag2 Ag3 2.9669(13) 7 ?
Ag2 Ag4 3.0691(11) 1_545 ?
Ag2 O5 2.300(3) . ?
Ag2 O1 2.174(4) 4_544 ?
Ag4 Ag2 3.0691(11) 1_565 ?
Ag4 Ag1 3.3612(10) 1_565 ?
Ag4 O6 2.499(3) . ?
Ag4 O1 2.507(4) 4_554 ?
Ag4 O1 2.349(4) 5_565 ?
Ag1 Ag4 3.3612(10) 1_545 ?
Ag1 Ag4 3.3612(10) 5_565 ?
Ag1 O2 2.139(3) . ?
Ag1 O2 2.139(3) 5 ?
O4 B3 1.461(6) . ?
O4 B2 1.454(6) . ?
O5 Ag3 2.507(3) 7 ?
O5 B3 1.482(6) . ?
O5 B2 1.454(6) 8 ?
O3 B1 1.380(6) . ?
O3 B3 1.491(6) . ?
O8 B4 1.363(6) . ?
O8 B5 1.495(5) . ?
O6 B4 1.382(6) . ?
O6 B3 1.468(6) . ?
O2 B1 1.403(6) . ?
O2 B2 1.501(6) . ?
O7 Ag3 2.536(3) 2_655 ?
O7 B4 1.388(6) . ?
O7 B2 1.495(6) 8 ?
O9 Ag3 2.348(4) 8_565 ?
O9 B5 1.459(6) . ?
O9 H9 0.75(6) . ?
O1 Ag2 2.174(4) 4_554 ?
O1 Ag4 2.349(4) 5_565 ?
O1 Ag4 2.507(4) 4_544 ?
O1 B1 1.353(6) . ?
B2 O5 1.454(6) 8_455 ?
B2 O7 1.495(6) 8_455 ?
B5 O8 1.495(5) 2_655 ?
B5 O9 1.459(5) 2_655 ?

loop_
_geom_torsion_atom_site_label_1
_geom_torsion_atom_site_label_2
_geom_torsion_atom_site_label_3
_geom_torsion_atom_site_label_4
_geom_torsion
_geom_torsion_site_symmetry_1
_geom_torsion_site_symmetry_2
_geom_torsion_site_symmetry_3
_geom_torsion_site_symmetry_4
_geom_torsion_publ_flag
Ag3 O4 B3 O5 84.5(4) . . . . ?
Ag3 O4 B3 O3 -154.1(3) . . . . ?
Ag3 O4 B3 O6 -36.0(4) . . . . ?
Ag3 O4 B2 O5 60.1(4) . . . 8_455 ?
Ag3 O4 B2 O2 -178.5(2) . . . . ?
Ag3 O4 B2 O7 -61.2(4) . . . 8_455 ?
Ag3 O5 B3 O4 -26.9(4) 7 . . . ?
Ag3 O5 B3 O3 -147.7(3) 7 . . . ?
Ag3 O5 B3 O6 92.6(3) 7 . . . ?
Ag3 O7 B4 O8 42.3(5) 2_655 . . . ?
Ag3 O7 B4 O6 -137.3(4) 2_655 . . . ?
Ag3 O9 B5 O8 -137.9(3) 8_565 . . 2_655 ?
Ag3 O9 B5 O8 101.4(4) 8_565 . . . ?
Ag3 O9 B5 O9 -18.92(14) 8_565 . . 2_655 ?
Ag2 O5 B3 O4 56.6(5) . . . . ?
Ag2 O5 B3 O3 -64.3(5) . . . . ?
Ag2 O5 B3 O6 176.1(2) . . . . ?
Ag2 O1 B1 O3 -18.8(6) 4_554 . . . ?
Ag2 O1 B1 O2 162.0(3) 4_554 . . . ?
Ag4 O6 B4 O8 59.6(6) . . . . ?
Ag4 O6 B4 O7 -120.8(4) . . . . ?
Ag4 O6 B3 O4 -85.3(3) . . . . ?
Ag4 O6 B3 O5 155.6(3) . . . . ?
Ag4 O6 B3 O3 34.1(3) . . . . ?
Ag4 O1 B1 O3 -132.7(4) 5_565 . . . ?
Ag4 O1 B1 O3 71.0(5) 4_544 . . . ?
Ag4 O1 B1 O2 -108.2(4) 4_544 . . . ?
Ag4 O1 B1 O2 48.1(5) 5_565 . . . ?
Ag1 O2 B1 O3 -149.9(3) . . . . ?
Ag1 O2 B1 O1 29.4(5) . . . . ?
Ag1 O2 B2 O4 154.6(3) . . . . ?
Ag1 O2 B2 O5 -85.5(4) . . . 8_455 ?
Ag1 O2 B2 O7 34.0(4) . . . 8_455 ?
B4 O8 B5 O8 44.0(4) . . . 2_655 ?
B4 O8 B5 O9 -76.1(6) . . . 2_655 ?
B4 O8 B5 O9 165.4(4) . . . . ?
B4 O6 B3 O4 143.4(4) . . . . ?
B4 O6 B3 O5 24.3(6) . . . . ?
B4 O6 B3 O3 -97.2(5) . . . . ?
B1 O3 B3 O4 -46.6(5) . . . . ?
B1 O3 B3 O5 73.4(5) . . . . ?
B1 O3 B3 O6 -165.4(4) . . . . ?
B1 O2 B2 O4 -6.0(6) . . . . ?
B1 O2 B2 O5 113.9(5) . . . 8_455 ?
B1 O2 B2 O7 -126.7(4) . . . 8_455 ?
B3 O4 B2 O5 -149.3(4) . . . 8_455 ?
B3 O4 B2 O2 -27.9(5) . . . . ?
B3 O4 B2 O7 89.4(5) . . . 8_455 ?
B3 O3 B1 O2 16.2(6) . . . . ?
B3 O3 B1 O1 -163.0(4) . . . . ?
B3 O6 B4 O8 -179.5(4) . . . . ?
B3 O6 B4 O7 0.2(7) . . . . ?
B2 O4 B3 O5 -67.5(5) . . . . ?
B2 O4 B3 O3 53.9(5) . . . . ?
B2 O4 B3 O6 172.1(4) . . . . ?
B2 O5 B3 O4 -166.0(4) 8 . . . ?
B2 O5 B3 O3 73.1(5) 8 . . . ?
B2 O5 B3 O6 -46.5(5) 8 . . . ?
B2 O2 B1 O3 11.6(7) . . . . ?
B2 O2 B1 O1 -169.1(4) . . . . ?
B2 O7 B4 O8 173.2(4) 8 . . . ?
B2 O7 B4 O6 -6.4(7) 8 . . . ?
B5 O8 B4 O6 26.2(7) . . . . ?
B5 O8 B4 O7 -153.5(4) . . . . ?
